data_2206497
loop_
_publ_author_name
'Anilkumar, Haleyur G.'
'Yathirajan, Hemmige S.'
'Nagaraja, Padmarajaiah'
'Bolte, Michael'

_publ_section_title
;
 (2-Chloroanilino)acetophenone
;
_journal_coeditor_code NC6038
_journal_issue 8
_journal_name_full 'Acta Crystallographica Section E'
_journal_page_first o2551
_journal_page_last o2552
_journal_paper_doi 10.1107/S1600536805022051
_journal_volume 61
_journal_year 2005
_chemical_formula_iupac 'C14 H12 Cl N O'
_chemical_formula_moiety 'C14 H12 Cl N O'
_chemical_formula_sum 'C14 H12 Cl N O'
_chemical_formula_weight 245.70
_chemical_name_systematic
;
(2-Chloroanilino)acetophenone
;
_space_group_IT_number 29
_symmetry_cell_setting orthorhombic
_symmetry_space_group_name_Hall 'P 2c -2ac'
_symmetry_space_group_name_H-M 'P c a 21'
_atom_sites_solution_hydrogens geom
_atom_sites_solution_primary direct
_atom_sites_solution_secondary difmap
_audit_creation_method SHELXL-97
_cell_angle_alpha 90.00
_cell_angle_beta 90.00
_cell_angle_gamma 90.00
_cell_formula_units_Z 4
_cell_length_a 18.363(4)
_cell_length_b 5.2852(14)
_cell_length_c 12.509(2)
_cell_measurement_reflns_used 7972
_cell_measurement_temperature 173(2)
_cell_measurement_theta_max 25.6
_cell_measurement_theta_min 2.8
_cell_volume 1214.0(5)
_computing_cell_refinement X-AREA
_computing_data_collection 'X-AREA (Stoe & Cie, 2001)'
_computing_data_reduction X-AREA
_computing_molecular_graphics
;
PLATON (Spek, 2003) and XP in SHELXTL-Plus (Sheldrick, 1991)
;
_computing_publication_material 'SHELXL97 and PLATON'
_computing_structure_refinement 'SHELXL97 (Sheldrick, 1997)'
_computing_structure_solution 'SHELXS97 (Sheldrick, 1990)'
_diffrn_ambient_temperature 173(2)
_diffrn_measured_fraction_theta_full 0.997
_diffrn_measured_fraction_theta_max 0.992
_diffrn_measurement_device_type 'Stoe IPDS-II two-circle'
_diffrn_measurement_method \w
_diffrn_radiation_monochromator graphite
_diffrn_radiation_source 'fine-focus sealed tube'
_diffrn_radiation_type MoK\a
_diffrn_radiation_wavelength 0.71073
_diffrn_reflns_av_R_equivalents 0.0686
_diffrn_reflns_av_sigmaI/netI 0.0469
_diffrn_reflns_limit_h_max 22
_diffrn_reflns_limit_h_min -18
_diffrn_reflns_limit_k_max 5
_diffrn_reflns_limit_k_min -6
_diffrn_reflns_limit_l_max 15
_diffrn_reflns_limit_l_min -15
_diffrn_reflns_number 3857
_diffrn_reflns_theta_full 25.00
_diffrn_reflns_theta_max 25.38
_diffrn_reflns_theta_min 2.75
_diffrn_standards_decay_% 0
_diffrn_standards_interval_time 0
_diffrn_standards_number 0
_exptl_absorpt_coefficient_mu 0.296
_exptl_absorpt_correction_T_max 0.9453
_exptl_absorpt_correction_T_min 0.9086
_exptl_absorpt_correction_type multi-scan
_exptl_absorpt_process_details '(MULABS; Spek, 2003; Blessing, 1995)'
_exptl_crystal_colour colourless
_exptl_crystal_density_diffrn 1.344
_exptl_crystal_density_method 'not measured'
_exptl_crystal_description needle
_exptl_crystal_F_000 512
_exptl_crystal_size_max 0.33
_exptl_crystal_size_mid 0.12
_exptl_crystal_size_min 0.12
_refine_diff_density_max 0.298
_refine_diff_density_min -0.304
_refine_ls_extinction_coef 0.044(8)
_refine_ls_extinction_expression Fc^*^=kFc[1+0.001xFc^2^\l^3^/sin(2\q)]^-1/4^
_refine_ls_extinction_method SHELXL97
_refine_ls_goodness_of_fit_ref 1.036
_refine_ls_hydrogen_treatment mixed
_refine_ls_matrix_type full
_refine_ls_number_parameters 159
_refine_ls_number_reflns 1169
_refine_ls_number_restraints 1
_refine_ls_restrained_S_all 1.035
_refine_ls_R_factor_all 0.0615
_refine_ls_R_factor_gt 0.0500
_refine_ls_shift/su_max 0.000
_refine_ls_shift/su_mean 0.000
_refine_ls_structure_factor_coef Fsqd
_refine_ls_weighting_details 'calc w = 1/[\s^2^(Fo^2^)+(0.096P)^2^+0.1628P] where P = (Fo^2^+2Fc^2^)/3'
_refine_ls_weighting_scheme calc
_refine_ls_wR_factor_gt 0.1341
_refine_ls_wR_factor_ref 0.1457
_reflns_number_gt 986
_reflns_number_total 1169
_reflns_threshold_expression I>2\s(I)
_cod_data_source_file nc6038.cif
_cod_data_source_block I
_cod_depositor_comments
;
The following automatic conversions were performed:
'_symmetry_cell_setting' value 'Orthorhombic' changed to 'orthorhombic'
according to '/home/saulius/struct/CIF-dictionaries/cif_core.dic'
dictionary named 'cif_core.dic' version 2.4.1 from 2010-06-29.

Automatic conversion script
Id: cif_fix_enum 1527 2010-12-29 10:47:43Z saulius 

The following automatic conversions were performed:

'_symmetry_cell_setting' value 'Orthorhombic' changed to
'orthorhombic' according to
/home/saulius/struct/CIF-dictionaries/cif_core.dic dictionary named
'cif_core.dic' version 2.4.1 from 2010-06-29.

Automatic conversion script
Id: cif_fix_values 1715 2011-07-08 13:25:40Z adriana 
;
_cod_database_code 2206497
_cod_database_fobs_code 2206497

loop_
_symmetry_equiv_pos_as_xyz
'x, y, z'
'-x, -y, z+1/2'
'x+1/2, -y, z'
'-x+1/2, y, z+1/2'

loop_
_atom_site_label
_atom_site_fract_x
_atom_site_fract_y
_atom_site_fract_z
_atom_site_U_iso_or_equiv
_atom_site_adp_type
_atom_site_calc_flag
_atom_site_refinement_flags
_atom_site_occupancy
_atom_site_type_symbol
Cl1 0.32805(7) 0.2392(3) 0.71688(14) 0.0573(5) Uani d . 1 Cl
O1 0.4946(2) 0.8954(7) 0.6996(3) 0.0553(10) Uani d . 1 O
N1 0.4228(2) 0.5632(8) 0.5793(4) 0.0472(10) Uani d . 1 N
H1 0.423(3) 0.579(9) 0.645(5) 0.034(13) Uiso d . 1 H
C1 0.4717(3) 0.7342(9) 0.5258(4) 0.0433(11) Uani d . 1 C
H1A 0.4443 0.8350 0.4726 0.052 Uiso calc R 1 H
H1B 0.5094 0.6360 0.4873 0.052 Uiso calc R 1 H
C2 0.5077(2) 0.9093(9) 0.6049(4) 0.0419(11) Uani d . 1 C
C11 0.3844(3) 0.3807(9) 0.5253(4) 0.0425(11) Uani d . 1 C
C12 0.3371(2) 0.2114(10) 0.5794(5) 0.0438(11) Uani d . 1 C
C13 0.2980(3) 0.0253(10) 0.5259(4) 0.0497(12) Uani d . 1 C
H13 0.2669 -0.0851 0.5648 0.060 Uiso calc R 1 H
C14 0.3042(3) 0.0003(11) 0.4165(5) 0.0514(12) Uani d . 1 C
H14 0.2774 -0.1263 0.3796 0.062 Uiso calc R 1 H
C15 0.3505(3) 0.1639(10) 0.3605(4) 0.0491(12) Uani d . 1 C
H15 0.3556 0.1468 0.2852 0.059 Uiso calc R 1 H
C16 0.3893(3) 0.3518(10) 0.4144(4) 0.0469(12) Uani d . 1 C
H16 0.4197 0.4629 0.3748 0.056 Uiso calc R 1 H
C21 0.5610(3) 1.1005(9) 0.5606(4) 0.0416(11) Uani d . 1 C
C22 0.5754(3) 1.1142(10) 0.4518(4) 0.0462(12) Uani d . 1 C
H22 0.5512 1.0045 0.4032 0.055 Uiso calc R 1 H
C23 0.6261(3) 1.2916(10) 0.4144(5) 0.0490(12) Uani d . 1 C
H23 0.6365 1.3011 0.3401 0.059 Uiso calc R 1 H
C24 0.6613(3) 1.4537(10) 0.4849(5) 0.0512(13) Uani d . 1 C
H24 0.6953 1.5739 0.4587 0.061 Uiso calc R 1 H
C25 0.6468(3) 1.4406(10) 0.5927(4) 0.0491(12) Uani d . 1 C
H25 0.6709 1.5514 0.6409 0.059 Uiso calc R 1 H
C26 0.5962(3) 1.2627(9) 0.6316(4) 0.0466(11) Uani d . 1 C
H26 0.5861 1.2533 0.7060 0.056 Uiso calc R 1 H

loop_
_atom_site_aniso_label
_atom_site_aniso_U_11
_atom_site_aniso_U_22
_atom_site_aniso_U_33
_atom_site_aniso_U_12
_atom_site_aniso_U_13
_atom_site_aniso_U_23
Cl1 0.0554(7) 0.0669(8) 0.0495(7) -0.0078(6) 0.0089(6) 0.0006(6)
O1 0.050(2) 0.072(2) 0.043(2) -0.0103(18) 0.0018(16) -0.0006(17)
N1 0.048(2) 0.047(2) 0.046(2) -0.0053(19) 0.0016(19) -0.0024(19)
C1 0.038(2) 0.044(3) 0.048(3) -0.003(2) 0.000(2) 0.002(2)
C2 0.033(2) 0.042(3) 0.050(3) 0.001(2) 0.001(2) 0.001(2)
C11 0.036(2) 0.042(3) 0.049(3) 0.002(2) -0.002(2) 0.002(2)
C12 0.035(2) 0.047(3) 0.050(3) 0.001(2) 0.002(2) 0.004(2)
C13 0.037(3) 0.049(3) 0.063(3) -0.005(2) 0.001(2) 0.002(3)
C14 0.038(2) 0.052(3) 0.064(3) 0.000(2) -0.007(2) 0.000(2)
C15 0.047(3) 0.054(3) 0.046(3) 0.004(3) -0.003(2) 0.003(2)
C16 0.041(3) 0.047(3) 0.053(3) -0.002(2) -0.002(2) 0.003(2)
C21 0.032(2) 0.042(3) 0.050(3) 0.0016(19) -0.0004(19) -0.001(2)
C22 0.039(2) 0.050(3) 0.050(3) -0.001(2) 0.000(2) 0.002(2)
C23 0.040(3) 0.056(3) 0.051(3) -0.001(2) 0.004(2) 0.000(2)
C24 0.042(3) 0.043(3) 0.068(4) -0.001(2) 0.001(2) 0.000(2)
C25 0.043(2) 0.043(3) 0.061(3) 0.002(2) -0.007(2) -0.005(2)
C26 0.043(3) 0.049(3) 0.049(3) 0.000(2) -0.004(2) -0.002(2)

loop_
_atom_type_symbol
_atom_type_description
_atom_type_scat_dispersion_real
_atom_type_scat_dispersion_imag
_atom_type_scat_source
C C 0.0033 0.0016 'International Tables Vol C Tables 4.2.6.8 and 6.1.1.4'
H H 0.0000 0.0000 'International Tables Vol C Tables 4.2.6.8 and 6.1.1.4'
Cl Cl 0.1484 0.1585 'International Tables Vol C Tables 4.2.6.8 and 6.1.1.4'
N N 0.0061 0.0033 'International Tables Vol C Tables 4.2.6.8 and 6.1.1.4'
O O 0.0106 0.0060 'International Tables Vol C Tables 4.2.6.8 and 6.1.1.4'

loop_
_geom_angle_atom_site_label_1
_geom_angle_atom_site_label_2
_geom_angle_atom_site_label_3
_geom_angle
C11 N1 C1 122.2(4)
C11 N1 H1 124(3)
C1 N1 H1 113(3)
N1 C1 C2 110.7(4)
N1 C1 H1A 109.5
C2 C1 H1A 109.5
N1 C1 H1B 109.5
C2 C1 H1B 109.5
H1A C1 H1B 108.1
O1 C2 C1 121.1(5)
O1 C2 C21 121.9(4)
C1 C2 C21 117.0(4)
N1 C11 C16 122.2(5)
N1 C11 C12 121.5(5)
C16 C11 C12 116.3(5)
C13 C12 C11 122.2(5)
C13 C12 Cl1 119.2(4)
C11 C12 Cl1 118.6(4)
C14 C13 C12 120.2(5)
C14 C13 H13 119.9
C12 C13 H13 119.9
C13 C14 C15 119.2(5)
C13 C14 H14 120.4
C15 C14 H14 120.4
C16 C15 C14 120.4(5)
C16 C15 H15 119.8
C14 C15 H15 119.8
C15 C16 C11 121.7(5)
C15 C16 H16 119.2
C11 C16 H16 119.2
C22 C21 C26 120.2(5)
C22 C21 C2 121.2(4)
C26 C21 C2 118.6(4)
C21 C22 C23 119.3(5)
C21 C22 H22 120.4
C23 C22 H22 120.4
C24 C23 C22 120.6(5)
C24 C23 H23 119.7
C22 C23 H23 119.7
C25 C24 C23 120.1(5)
C25 C24 H24 119.9
C23 C24 H24 119.9
C24 C25 C26 120.0(5)
C24 C25 H25 120.0
C26 C25 H25 120.0
C21 C26 C25 119.8(5)
C21 C26 H26 120.1
C25 C26 H26 120.1

loop_
_geom_bond_atom_site_label_1
_geom_bond_atom_site_label_2
_geom_bond_distance
_geom_bond_publ_flag
Cl1 C12 1.734(6) y
O1 C2 1.210(6) y
N1 C11 1.372(7) y
N1 C1 1.439(6) y
N1 H1 0.82(6) ?
C1 C2 1.508(7) ?
C1 H1A 0.9900 ?
C1 H1B 0.9900 ?
C2 C21 1.511(6) ?
C11 C16 1.398(7) ?
C11 C12 1.419(7) ?
C12 C13 1.390(8) ?
C13 C14 1.380(8) ?
C13 H13 0.9500 ?
C14 C15 1.401(8) ?
C14 H14 0.9500 ?
C15 C16 1.396(7) ?
C15 H15 0.9500 ?
C16 H16 0.9500 ?
C21 C22 1.389(7) ?
C21 C26 1.393(7) ?
C22 C23 1.402(7) ?
C22 H22 0.9500 ?
C23 C24 1.389(8) ?
C23 H23 0.9500 ?
C24 C25 1.376(8) ?
C24 H24 0.9500 ?
C25 C26 1.408(8) ?
C25 H25 0.9500 ?
C26 H26 0.9500 ?

loop_
_geom_torsion_atom_site_label_1
_geom_torsion_atom_site_label_2
_geom_torsion_atom_site_label_3
_geom_torsion_atom_site_label_4
_geom_torsion
_geom_torsion_publ_flag
C11 N1 C1 C2 -178.5(4) y
N1 C1 C2 O1 0.3(7) ?
N1 C1 C2 C21 179.9(4) ?
C1 N1 C11 C16 -1.2(7) ?
C1 N1 C11 C12 179.2(4) ?
N1 C11 C12 C13 -179.8(5) ?
C16 C11 C12 C13 0.5(7) ?
N1 C11 C12 Cl1 0.1(6) ?
C16 C11 C12 Cl1 -179.5(4) ?
C11 C12 C13 C14 -0.2(8) ?
Cl1 C12 C13 C14 179.8(4) ?
C12 C13 C14 C15 0.3(8) ?
C13 C14 C15 C16 -0.8(8) ?
C14 C15 C16 C11 1.2(8) ?
N1 C11 C16 C15 179.4(5) ?
C12 C11 C16 C15 -1.0(7) ?
O1 C2 C21 C22 -179.9(5) ?
C1 C2 C21 C22 0.4(6) ?
O1 C2 C21 C26 0.7(7) ?
C1 C2 C21 C26 -178.9(5) ?
C26 C21 C22 C23 0.4(7) ?
C2 C21 C22 C23 -178.9(4) ?
C21 C22 C23 C24 -0.5(7) ?
C22 C23 C24 C25 0.3(7) ?
C23 C24 C25 C26 -0.1(7) ?
C22 C21 C26 C25 -0.2(7) ?
C2 C21 C26 C25 179.2(4) ?
C24 C25 C26 C21 0.0(7) ?

loop_
_cod_related_entry_id
_cod_related_entry_database
_cod_related_entry_code
1 ChemSpider 689466
